data_7135848
loop_
_publ_author_name
'Wang, Yunquan'
'Wang, Tingting'
'Li, Xiao-Lei'
'Zhang, Peng'
'La Droitte, L\'eo'
'Cador, Olivier'
'Le Guennic, Boris'
'Zhu, Zhenhua'
'Tang, Jinkui'

_publ_section_title
;
 Chiral Dy(III) single-molecule magnets supported by thiophene-substituted
 hexaazamacrocycles
;
_journal_name_full 'Chemical Communications'
_journal_paper_doi 10.1039/D6CC03062A
_journal_year 2026
_chemical_absolute_configuration ad
_chemical_formula_moiety 'C70 H56 Dy N6 O2 S4 Si2, 2(C H2 Cl2), F6 P'
_chemical_formula_sum 'C72 H60 Cl4 Dy F6 N6 O2 P S4 Si2'
_chemical_formula_weight 1674.95
_space_group_crystal_system triclinic
_space_group_IT_number 1
_space_group_name_Hall 'P 1'
_space_group_name_H-M_alt 'P 1'
_atom_sites_solution_hydrogens geom
_atom_sites_solution_primary dual
_audit_creation_date 2022-09-30
_audit_creation_method
;
Olex2 1.5
(compiled 2022.04.07 svn.rca3783a0 for OlexSys, GUI svn.r6498)
;
_audit_update_record
;
2025-12-13 deposited with the CCDC.	2026-05-27 downloaded from the CCDC.
;
_cell_angle_alpha 64.489(2)
_cell_angle_beta 83.113(2)
_cell_angle_gamma 83.204(2)
_cell_formula_units_Z 1
_cell_length_a 10.2306(5)
_cell_length_b 13.8626(7)
_cell_length_c 14.3526(7)
_cell_measurement_reflns_used 9951
_cell_measurement_temperature 180.00
_cell_measurement_theta_max 25.024
_cell_measurement_theta_min 2.458
_cell_volume 1818.75(16)
_computing_cell_refinement 'SAINT V8.40A (Bruker, 2019)'
_computing_data_reduction 'SAINT V8.40A (Bruker, 2019)'
_computing_molecular_graphics 'Olex2 1.5 (Dolomanov et al., 2009)'
_computing_publication_material 'Olex2 1.5 (Dolomanov et al., 2009)'
_computing_structure_refinement 'SHELXL 2018/3 (Sheldrick, 2015)'
_computing_structure_solution 'SHELXT 2018/2 (Sheldrick, 2018)'
_diffrn_ambient_temperature 180.00
_diffrn_measured_fraction_theta_full 0.996
_diffrn_measured_fraction_theta_max 0.996
_diffrn_measurement_device_type 'CCD area detector'
_diffrn_measurement_method 'phi and omega scans'
_diffrn_radiation_monochromator graphite
_diffrn_radiation_type MoK\a
_diffrn_radiation_wavelength 0.71073
_diffrn_reflns_av_R_equivalents 0.0508
_diffrn_reflns_av_unetI/netI 0.0645
_diffrn_reflns_Laue_measured_fraction_full 0.996
_diffrn_reflns_Laue_measured_fraction_max 0.996
_diffrn_reflns_limit_h_max 12
_diffrn_reflns_limit_h_min -12
_diffrn_reflns_limit_k_max 16
_diffrn_reflns_limit_k_min -16
_diffrn_reflns_limit_l_max 17
_diffrn_reflns_limit_l_min -17
_diffrn_reflns_number 33265
_diffrn_reflns_point_group_measured_fraction_full 0.983
_diffrn_reflns_point_group_measured_fraction_max 0.983
_diffrn_reflns_theta_full 25.074
_diffrn_reflns_theta_max 25.074
_diffrn_reflns_theta_min 2.458
_diffrn_source_current 1.39
_diffrn_source_power 0.0695
_diffrn_source_voltage 50.0
_exptl_absorpt_coefficient_mu 1.409
_exptl_absorpt_correction_T_max 0.7452
_exptl_absorpt_correction_T_min 0.6200
_exptl_absorpt_correction_type multi-scan
_exptl_absorpt_process_details
;
SADABS-2016/2 (Bruker,2016/2) was used for absorption correction.
wR2(int) was 0.1195 before and 0.0725 after correction.
The Ratio of minimum to maximum transmission is 0.8320.
The \l/2 correction factor is Not present.
;
_exptl_crystal_colour yellow
_exptl_crystal_colour_primary yellow
_exptl_crystal_density_diffrn 1.529
_exptl_crystal_description block
_exptl_crystal_F_000 845
_exptl_crystal_size_max 0.19
_exptl_crystal_size_mid 0.15
_exptl_crystal_size_min 0.12
_refine_diff_density_max 1.127
_refine_diff_density_min -1.239
_refine_diff_density_rms 0.091
_refine_ls_abs_structure_details
;
 Flack x determined using 5404 quotients [(I+)-(I-)]/[(I+)+(I-)]
 (Parsons, Flack and Wagner, Acta Cryst. B69 (2013) 249-259).
;
_refine_ls_abs_structure_Flack 0.034(6)
_refine_ls_extinction_method none
_refine_ls_goodness_of_fit_ref 1.048
_refine_ls_hydrogen_treatment constr
_refine_ls_matrix_type full
_refine_ls_number_parameters 883
_refine_ls_number_reflns 12691
_refine_ls_number_restraints 87
_refine_ls_restrained_S_all 1.121
_refine_ls_R_factor_all 0.0460
_refine_ls_R_factor_gt 0.0422
_refine_ls_shift/su_max 0.000
_refine_ls_shift/su_mean 0.000
_refine_ls_structure_factor_coef Fsqd
_refine_ls_weighting_details 'w=1/[\s^2^(Fo^2^)+(0.0473P)^2^+1.8697P] where P=(Fo^2^+2Fc^2^)/3'
_refine_ls_weighting_scheme calc
_refine_ls_wR_factor_gt 0.1013
_refine_ls_wR_factor_ref 0.1049
_reflns_Friedel_coverage 0.974
_reflns_Friedel_fraction_full 0.970
_reflns_Friedel_fraction_max 0.970
_reflns_number_gt 12074
_reflns_number_total 12691
_reflns_threshold_expression 'I > 2\s(I)'
_cod_data_source_file d6cc03062a2.cif
_cod_data_source_block 2
_cod_database_code 7135848
_shelx_shelxl_version_number 2018/3
_shelx_space_group_comment
;
The symmetry employed for this shelxl refinement is uniquely defined
by the following loop, which should always be used as a source of
symmetry information in preference to the above space-group names.
They are only intended as comments.
;
_shelx_estimated_absorpt_t_max 0.849
_shelx_estimated_absorpt_t_min 0.776
_olex2_refinement_description
;
1. Rigid bond restraints
 S2
 with sigma for 1-2 distances of 0.01 and sigma for 1-3 distances of 0.01
 S2, C18
 with sigma for 1-2 distances of 0.01 and sigma for 1-3 distances of 0.01
 S1, C8, S2, C18
 with sigma for 1-2 distances of 0.01 and sigma for 1-3 distances of 0.01
 S1, C8, C7, C5, C6
 with sigma for 1-2 distances of 0.01 and sigma for 1-3 distances of 0.01
 C17, C16, S2, C18, C15
 with sigma for 1-2 distances of 0.001 and sigma for 1-3 distances of 0.002
 C25, C26, C24, N5, C28, C27
 with sigma for 1-2 distances of 0.001 and sigma for 1-3 distances of 0.001
 S4, C34, C33, C31, C32
 with sigma for 1-2 distances of 0.001 and sigma for 1-3 distances of 0.001
2. Uiso/Uaniso restraints and constraints
Uanis(C18) \\sim Ueq: with sigma of 0.001 and sigma for terminal atoms of 0.002
Uanis(S1) \\sim Ueq, Uanis(C8) \\sim Ueq: with sigma of 0.1 and sigma for
terminal atoms of 0.2
Uanis(S2) \\sim Ueq, Uanis(C18) \\sim Ueq: with sigma of 0.1 and sigma for
terminal atoms of 0.2
Uanis(C18) \\sim Ueq, Uanis(C16) \\sim Ueq, Uanis(S2) \\sim Ueq: with sigma of
0.1 and sigma for terminal atoms of 0.2
Uanis(S2) \\sim Ueq: with sigma of 0.1 and sigma for terminal atoms of 0.2
Uanis(S2) \\sim Ueq, Uanis(C18) \\sim Ueq, Uanis(S1) \\sim Ueq, Uanis(C7) \\sim
Ueq: with sigma of 0.1 and sigma for terminal atoms of 0.2
Uanis(C34) \\sim Ueq: with sigma of 0.001 and sigma for terminal atoms of 0.002
3.a Ternary CH refined with riding coordinates:
 C1(H1), C4(H4), C30(H30), C3(H3)
3.b Secondary CH2 refined with riding coordinates:
 C72(H72A,H72B), C71(H71A,H71B)
3.c Aromatic/amide H refined with riding coordinates:
 C25(H25), C8(H8), C55(H55), C56(H56), C51(H51), C37(H37), C70(H70), C23(H23),
 C22(H22), C60(H60), C12(H12), C39(H39), C11(H11), C14(H14), C18(H18), C68(H68),
  C54(H54), C46(H46), C33(H33), C52(H52), C16(H16), C40(H40), C58(H58),
 C38(H38), C66(H66), C64(H64), C34(H34), C45(H45), C69(H69), C7(H7), C43(H43),
 C29(H29), C67(H67), C36(H36), C48(H48), C26(H26), C62(H62), C27(H27), C20(H20),
  C42(H42), C2(H2), C6(H6), C63(H63), C32(H32), C61(H61), C57(H57), C21(H21),
 C17(H17), C49(H49), C50(H50), C10(H10), C44(H44)
;
_olex2_submission_special_instructions 'No special instructions were received'

loop_
_space_group_symop_operation_xyz
'x, y, z'

loop_
_atom_site_label
_atom_site_type_symbol
_atom_site_fract_x
_atom_site_fract_y
_atom_site_fract_z
_atom_site_U_iso_or_equiv
_atom_site_adp_type
_atom_site_occupancy
_atom_site_site_symmetry_order
_atom_site_calc_flag
_atom_site_refinement_flags_posn
_atom_site_refinement_flags_adp
_atom_site_refinement_flags_occupancy
_atom_site_disorder_assembly
_atom_site_disorder_group
Dy1 Dy 0.56556(4) 0.45124(4) 0.62616(4) 0.02414(11) Uani 1 1 d . . . . .
Si1 Si 0.3754(3) 0.6605(3) 0.6888(3) 0.0216(8) Uani 1 1 d . . . . .
Cl3 Cl 0.5310(5) 1.0168(4) -0.1283(4) 0.0704(13) Uani 1 1 d . . . . .
Si2 Si 0.7622(4) 0.2485(3) 0.5568(3) 0.0234(8) Uani 1 1 d . . . . .
P1 P 0.0722(6) 0.9405(4) 0.1222(4) 0.0448(8) Uani 1 1 d . . . . .
O2 O 0.6939(9) 0.3349(7) 0.6006(7) 0.033(2) Uani 1 1 d . . . . .
Cl1 Cl 0.8123(5) 0.9968(4) 0.4002(4) 0.0730(13) Uani 1 1 d . . . . .
Cl2 Cl 0.5879(5) 0.9081(4) 0.3688(3) 0.0570(10) Uani 1 1 d . . . . .
Cl4 Cl 0.3208(6) 0.9229(5) -0.1714(5) 0.0847(16) Uani 1 1 d . . . . .
S3 S 0.3619(4) 0.5568(4) 0.0990(3) 0.0542(10) Uani 1 1 d . . . . .
S2 S 0.8260(6) 0.7143(6) 0.0950(5) 0.1004(19) Uani 1 1 d . U . . .
C25 C 0.2208(13) 0.2641(11) 0.5766(11) 0.033(3) Uani 1 1 d . U . . .
H25 H 0.187527 0.266058 0.516707 0.040 Uiso 1 1 calc R U . . .
C8 C 0.7858(11) 0.3495(10) 1.1276(8) 0.025(2) Uani 1 1 d . U . . .
H8 H 0.781935 0.383779 1.172780 0.030 Uiso 1 1 calc R U . . .
C55 C 0.9017(16) 0.0458(14) 0.8400(11) 0.048(4) Uani 1 1 d . . . . .
H55 H 0.900351 0.047211 0.905696 0.058 Uiso 1 1 calc R U . . .
C59 C 0.6403(13) 0.1997(10) 0.5025(10) 0.025(3) Uani 1 1 d . . . . .
F3 F 0.2240(10) 0.9059(9) 0.1463(7) 0.069(3) Uani 1 1 d . . . . .
F5 F -0.0787(10) 0.9776(9) 0.0980(8) 0.065(3) Uani 1 1 d . . . . .
F6 F 0.1163(12) 1.0397(9) 0.0211(7) 0.074(3) Uani 1 1 d . . . . .
C56 C 0.9642(15) -0.0418(11) 0.8244(11) 0.042(3) Uani 1 1 d . . . . .
H56 H 1.006843 -0.099238 0.879190 0.051 Uiso 1 1 calc R U . . .
N5 N 0.3679(11) 0.3328(9) 0.6486(8) 0.024(2) Uani 1 1 d . U . . .
C51 C 0.1848(14) 0.9525(12) 0.5008(12) 0.041(3) Uani 1 1 d . . . . .
H51 H 0.147713 1.015864 0.506917 0.050 Uiso 1 1 calc R U . . .
F1 F 0.0786(11) 0.8706(8) 0.0590(8) 0.066(3) Uani 1 1 d . . . . .
N4 N 0.4589(9) 0.4656(8) 0.4583(7) 0.028(2) Uani 1 1 d . . . . .
C37 C 0.6261(19) 0.6947(14) 0.8755(12) 0.054(4) Uani 1 1 d . . . . .
H37 H 0.638941 0.662301 0.947367 0.065 Uiso 1 1 calc R U . . .
C70 C 0.9367(15) 0.4106(12) 0.4385(13) 0.050(4) Uani 1 1 d . . . . .
H70 H 0.897084 0.442700 0.482637 0.059 Uiso 1 1 calc R U . . .
N2 N 0.7627(11) 0.5689(9) 0.6072(8) 0.025(2) Uani 1 1 d . . . . .
N1 N 0.6998(9) 0.4083(7) 0.7934(7) 0.027(2) Uani 1 1 d . . . . .
F2 F 0.0641(12) 1.0104(9) 0.1859(8) 0.077(3) Uani 1 1 d . . . . .
C5 C 0.7278(11) 0.3147(9) 0.9851(7) 0.027(2) Uani 1 1 d . U . . .
C28 C 0.3181(13) 0.2670(10) 0.7431(9) 0.026(2) Uani 1 1 d . U . . .
C23 C 0.3737(11) 0.4035(9) 0.4668(9) 0.028(3) Uani 1 1 d . . . . .
H23 H 0.345349 0.403547 0.406128 0.033 Uiso 1 1 calc R U . . .
C22 C 0.2791(18) 0.6462(12) 0.1425(14) 0.066(5) Uani 1 1 d . . . . .
H22 H 0.208325 0.696649 0.111296 0.079 Uiso 1 1 calc R U . . .
C60 C 0.6234(14) 0.2437(11) 0.3969(10) 0.031(3) Uani 1 1 d . . . . .
H60 H 0.681195 0.295102 0.349861 0.037 Uiso 1 1 calc R U . . .
C12 C 0.8990(13) 0.7144(10) 0.5028(10) 0.032(3) Uani 1 1 d . . . . .
H12 H 0.922634 0.768396 0.436316 0.038 Uiso 1 1 calc R U . . .
C39 C 0.6764(14) 0.8298(12) 0.7067(10) 0.041(4) Uani 1 1 d . . . . .
H39 H 0.725391 0.888728 0.661285 0.049 Uiso 1 1 calc R U . . .
F4 F 0.0278(11) 0.8404(9) 0.2273(7) 0.075(3) Uani 1 1 d . . . . .
C11 C 0.9603(14) 0.7017(12) 0.5883(11) 0.042(4) Uani 1 1 d . . . . .
H11 H 1.029533 0.744877 0.581445 0.051 Uiso 1 1 calc R U . . .
C14 C 0.7326(12) 0.6587(9) 0.4277(8) 0.029(3) Uani 1 1 d . . . . .
H14 H 0.759093 0.709966 0.360383 0.034 Uiso 1 1 calc R U . . .
C41 C 0.2452(13) 0.6088(10) 0.7977(10) 0.031(3) Uani 1 1 d . . . . .
N3 N 0.6398(10) 0.6034(8) 0.4384(7) 0.027(2) Uani 1 1 d . . . . .
C24 C 0.3186(13) 0.3328(11) 0.5661(10) 0.025(2) Uani 1 1 d . U . . .
N6 N 0.4656(9) 0.3273(7) 0.8173(7) 0.026(2) Uani 1 1 d . . . . .
C18 C 0.7129(14) 0.8221(12) 0.0736(10) 0.052(2) Uani 1 1 d . U . . .
H18 H 0.709714 0.889105 0.014708 0.062 Uiso 1 1 calc R U . . .
C15 C 0.6470(14) 0.6821(11) 0.2427(10) 0.047(3) Uani 1 1 d . U . . .
C68 C 1.0931(14) 0.4146(14) 0.2999(12) 0.066(5) Uani 1 1 d . . . . .
H68 H 1.160592 0.448671 0.248223 0.079 Uiso 1 1 calc R U . . .
C54 C 0.8435(15) 0.1281(13) 0.7621(10) 0.038(3) Uani 1 1 d . . . . .
H54 H 0.803375 0.187975 0.773340 0.046 Uiso 1 1 calc R U . . .
C47 C 0.3008(12) 0.7761(10) 0.5762(9) 0.022(3) Uani 1 1 d . . . . .
C53 C 0.8402(12) 0.1281(11) 0.6638(10) 0.025(3) Uani 1 1 d . . . . .
C19 C 0.4397(11) 0.5505(9) 0.2610(8) 0.032(3) Uani 1 1 d . . . . .
C46 C 0.1851(15) 0.6710(12) 0.8501(11) 0.048(4) Uani 1 1 d . . . . .
H46 H 0.213169 0.740822 0.828926 0.057 Uiso 1 1 calc R U . . .
C33 C 0.4897(14) 0.1431(11) 1.0605(10) 0.047(3) Uani 1 1 d . U . . .
H33 H 0.556796 0.108139 1.031696 0.056 Uiso 1 1 calc R U . . .
C9 C 0.8237(13) 0.5594(11) 0.6892(10) 0.030(3) Uani 1 1 d . . . . .
C52 C 0.2473(13) 0.8695(11) 0.5813(10) 0.032(3) Uani 1 1 d . . . . .
H52 H 0.253485 0.877751 0.642994 0.039 Uiso 1 1 calc R U . . .
C16 C 0.7594(17) 0.6370(13) 0.2097(12) 0.065(4) Uani 1 1 d . U . . .
H16 H 0.795772 0.566749 0.249971 0.078 Uiso 1 1 calc R U . . .
C40 C 0.5789(15) 0.7952(12) 0.6708(11) 0.036(3) Uani 1 1 d . . . . .
H40 H 0.562249 0.830478 0.599662 0.044 Uiso 1 1 calc R U . . .
C58 C 0.9015(13) 0.0387(10) 0.6513(11) 0.032(3) Uani 1 1 d . . . . .
H58 H 0.900545 0.034731 0.586930 0.038 Uiso 1 1 calc R U . . .
C38 C 0.7003(17) 0.7757(15) 0.8110(13) 0.053(4) Uani 1 1 d . . . . .
H38 H 0.768738 0.795604 0.836917 0.063 Uiso 1 1 calc R U . . .
C66 C 0.9531(13) 0.2680(13) 0.3856(10) 0.048(4) Uani 1 1 d . . . . .
H66 H 0.923128 0.203829 0.389872 0.058 Uiso 1 1 calc R U . . .
C65 C 0.8960(12) 0.3130(11) 0.4520(10) 0.030(3) Uani 1 1 d . . . . .
C1 C 0.6640(9) 0.3202(7) 0.8956(6) 0.0279(19) Uani 1 1 d . . . . .
H1 H 0.689290 0.251047 0.889528 0.033 Uiso 1 1 calc R U . . .
C64 C 0.5579(14) 0.1220(11) 0.5671(10) 0.030(3) Uani 1 1 d . . . . .
H64 H 0.566946 0.089758 0.639529 0.036 Uiso 1 1 calc R U . . .
C34 C 0.4140(15) 0.0835(12) 1.1604(10) 0.050(2) Uani 1 1 d . U . . .
H34 H 0.425574 0.009584 1.205809 0.059 Uiso 1 1 calc R U . . .
C13 C 0.8023(13) 0.6469(10) 0.5160(9) 0.028(3) Uani 1 1 d . . . . .
C72 C 0.415(2) 0.9225(18) -0.0755(17) 0.093(8) Uani 1 1 d . . . . .
H72A H 0.355585 0.937751 -0.023036 0.112 Uiso 1 1 calc R U . . .
H72B H 0.460708 0.850529 -0.040191 0.112 Uiso 1 1 calc R U . . .
C4 C 0.5239(9) 0.5253(7) 0.3525(6) 0.0278(18) Uani 1 1 d . . . . .
H4 H 0.604867 0.480682 0.344405 0.033 Uiso 1 1 calc R U . . .
C45 C 0.0894(15) 0.6360(13) 0.9290(11) 0.060(4) Uani 1 1 d . . . . .
H45 H 0.050474 0.681368 0.960591 0.073 Uiso 1 1 calc R U . . .
C69 C 1.0323(14) 0.4619(13) 0.3633(13) 0.071(6) Uani 1 1 d . . . . .
H69 H 1.056805 0.529455 0.354603 0.085 Uiso 1 1 calc R U . . .
C31 C 0.4568(11) 0.2537(10) 1.0108(8) 0.033(2) Uani 1 1 d . U . . .
C7 C 0.8288(12) 0.2365(10) 1.0306(10) 0.038(3) Uani 1 1 d . U . . .
H7 H 0.863677 0.183313 1.007421 0.046 Uiso 1 1 calc R U . . .
C43 C 0.0979(16) 0.4699(14) 0.9147(13) 0.069(6) Uani 1 1 d . . . . .
H43 H 0.065869 0.401152 0.937334 0.083 Uiso 1 1 calc R U . . .
C29 C 0.3719(12) 0.2696(9) 0.8317(9) 0.030(3) Uani 1 1 d . . . . .
H29 H 0.336431 0.227968 0.899962 0.036 Uiso 1 1 calc R U . . .
C67 C 1.0542(16) 0.3177(16) 0.3129(12) 0.065(5) Uani 1 1 d . . . . .
H67 H 1.097686 0.283963 0.271232 0.078 Uiso 1 1 calc R U . . .
C36 C 0.5353(14) 0.6591(12) 0.8410(11) 0.037(3) Uani 1 1 d . . . . .
H36 H 0.490308 0.598271 0.887552 0.044 Uiso 1 1 calc R U . . .
C48 C 0.2926(14) 0.7666(12) 0.4852(10) 0.035(3) Uani 1 1 d . . . . .
H48 H 0.328592 0.703042 0.479102 0.043 Uiso 1 1 calc R U . . .
C26 C 0.1748(16) 0.1960(12) 0.6713(11) 0.041(3) Uani 1 1 d . U . . .
H26 H 0.114284 0.145550 0.679144 0.049 Uiso 1 1 calc R U . . .
C62 C 0.4424(16) 0.1310(11) 0.4268(12) 0.041(4) Uani 1 1 d . . . . .
H62 H 0.377547 0.105266 0.402893 0.050 Uiso 1 1 calc R U . . .
C35 C 0.5052(13) 0.7099(10) 0.7373(10) 0.026(3) Uani 1 1 d . . . . .
C27 C 0.2177(14) 0.2008(11) 0.7585(11) 0.039(3) Uani 1 1 d . U . . .
H27 H 0.179388 0.160006 0.826047 0.047 Uiso 1 1 calc R U . . .
C20 C 0.3354(14) 0.6311(11) 0.2332(10) 0.044(3) Uani 1 1 d . . . . .
H20 H 0.305720 0.671470 0.271902 0.053 Uiso 1 1 calc R U . . .
C42 C 0.1982(14) 0.5072(11) 0.8296(12) 0.046(4) Uani 1 1 d . . . . .
H42 H 0.232165 0.463125 0.795407 0.056 Uiso 1 1 calc R U . . .
C2 C 0.7856(12) 0.4696(10) 0.7890(9) 0.031(3) Uani 1 1 d . . . . .
H2 H 0.825446 0.457831 0.849876 0.037 Uiso 1 1 calc R U . . .
C71 C 0.7178(16) 0.9942(14) 0.3106(13) 0.051(4) Uani 1 1 d . . . . .
H71A H 0.774607 0.969964 0.262741 0.062 Uiso 1 1 calc R U . . .
H71B H 0.679912 1.067665 0.269432 0.062 Uiso 1 1 calc R U . . .
C6 C 0.6998(12) 0.3823(12) 1.0354(10) 0.039(3) Uani 1 1 d . U . . .
H6 H 0.635561 0.441475 1.015432 0.046 Uiso 1 1 calc R U . . .
C63 C 0.4623(16) 0.0902(12) 0.5283(12) 0.046(4) Uani 1 1 d . . . . .
H63 H 0.407495 0.036590 0.575745 0.055 Uiso 1 1 calc R U . . .
C30 C 0.5137(9) 0.3319(7) 0.9088(6) 0.0261(18) Uani 1 1 d . . . . .
H30 H 0.487870 0.405405 0.904617 0.031 Uiso 1 1 calc R U . . .
C32 C 0.3545(11) 0.2852(10) 1.0643(9) 0.040(2) Uani 1 1 d . U . . .
H32 H 0.317845 0.357018 1.042888 0.048 Uiso 1 1 calc R U . . .
O1 O 0.4324(8) 0.5702(7) 0.6545(6) 0.0244(19) Uani 1 1 d . . . . .
C61 C 0.5208(15) 0.2129(11) 0.3578(11) 0.038(3) Uani 1 1 d . . . . .
H61 H 0.506049 0.247421 0.286269 0.046 Uiso 1 1 calc R U . . .
C57 C 0.9643(14) -0.0453(11) 0.7322(12) 0.042(3) Uani 1 1 d . . . . .
H57 H 1.007234 -0.104990 0.722036 0.051 Uiso 1 1 calc R U . . .
C21 C 0.4628(13) 0.5043(10) 0.1963(9) 0.040(3) Uani 1 1 d . . . . .
H21 H 0.528872 0.447740 0.203939 0.048 Uiso 1 1 calc R U . . .
C17 C 0.6193(17) 0.7855(10) 0.1704(10) 0.056(3) Uani 1 1 d . U . . .
H17 H 0.546862 0.830453 0.180671 0.067 Uiso 1 1 calc R U . . .
C49 C 0.2325(18) 0.8486(14) 0.4027(10) 0.046(4) Uani 1 1 d . . . . .
H49 H 0.229436 0.840957 0.340356 0.056 Uiso 1 1 calc R U . . .
C50 C 0.1785(14) 0.9391(13) 0.4098(10) 0.044(4) Uani 1 1 d . . . . .
H50 H 0.135960 0.993852 0.353085 0.053 Uiso 1 1 calc R U . . .
C3 C 0.5682(9) 0.6289(8) 0.3454(7) 0.032(2) Uani 1 1 d . . . . .
H3 H 0.487916 0.677225 0.346695 0.038 Uiso 1 1 calc R U . . .
C10 C 0.9183(14) 0.6235(11) 0.6856(10) 0.036(3) Uani 1 1 d . . . . .
H10 H 0.954158 0.615374 0.746822 0.043 Uiso 1 1 calc R U . . .
C44 C 0.0501(17) 0.5355(15) 0.9621(11) 0.068(5) Uani 1 1 d . . . . .
H44 H -0.012621 0.509772 1.020073 0.081 Uiso 1 1 calc R U . . .
S4 S 0.2997(4) 0.1798(4) 1.1750(3) 0.0512(9) Uani 1 1 d . U . . .
S1 S 0.8811(5) 0.2491(4) 1.1332(3) 0.0698(12) Uani 1 1 d . U . . .

loop_
_atom_site_aniso_label
_atom_site_aniso_U_11
_atom_site_aniso_U_22
_atom_site_aniso_U_33
_atom_site_aniso_U_23
_atom_site_aniso_U_13
_atom_site_aniso_U_12
Dy1 0.02614(17) 0.02458(18) 0.02072(16) -0.00877(13) -0.00268(12) -0.00055(12)
Si1 0.0190(16) 0.0218(17) 0.0211(16) -0.0067(13) -0.0010(13) -0.0002(13)
Cl3 0.086(3) 0.063(3) 0.070(3) -0.031(2) -0.013(2) -0.014(2)
Si2 0.0236(18) 0.0246(18) 0.0249(16) -0.0132(14) -0.0059(14) 0.0026(14)
P1 0.0522(15) 0.051(2) 0.0272(11) -0.0115(12) -0.0104(10) -0.0019(14)
O2 0.036(6) 0.028(5) 0.037(5) -0.011(4) -0.020(4) -0.002(4)
Cl1 0.069(3) 0.063(2) 0.093(3) -0.037(2) -0.021(2) 0.002(2)
Cl2 0.068(2) 0.050(2) 0.0505(19) -0.0191(16) -0.0057(17) -0.0039(17)
Cl4 0.087(3) 0.085(3) 0.110(4) -0.063(3) -0.020(3) -0.012(3)
S3 0.059(2) 0.076(2) 0.0264(15) -0.0176(15) -0.0097(14) -0.0135(17)
S2 0.085(4) 0.121(4) 0.078(3) -0.032(3) 0.011(3) -0.003(3)
C25 0.032(6) 0.028(6) 0.035(4) -0.004(4) -0.020(4) -0.006(4)
C8 0.021(5) 0.045(6) 0.015(5) -0.014(4) 0.001(4) -0.022(4)
C55 0.042(8) 0.070(11) 0.027(7) -0.016(7) -0.001(6) 0.000(7)
C59 0.022(6) 0.020(6) 0.034(6) -0.012(5) -0.005(5) 0.001(4)
F3 0.057(5) 0.088(7) 0.054(5) -0.021(5) -0.017(4) -0.001(5)
F5 0.056(5) 0.086(6) 0.055(5) -0.030(5) -0.018(4) 0.010(4)
F6 0.091(7) 0.065(6) 0.042(5) 0.002(4) -0.013(5) -0.009(5)
C56 0.036(7) 0.031(7) 0.049(8) -0.004(6) -0.016(6) 0.003(5)
N5 0.028(6) 0.023(5) 0.020(4) -0.009(4) -0.006(3) -0.003(4)
C51 0.032(6) 0.031(7) 0.054(8) -0.010(6) -0.010(6) -0.004(5)
F1 0.083(6) 0.068(6) 0.056(5) -0.034(4) -0.022(5) 0.011(5)
N4 0.028(5) 0.031(5) 0.019(4) -0.004(4) -0.001(3) -0.008(4)
C37 0.077(11) 0.057(10) 0.028(6) -0.013(6) -0.021(7) -0.004(8)
C70 0.034(7) 0.038(7) 0.065(9) -0.009(6) 0.004(6) -0.015(5)
N2 0.020(5) 0.024(6) 0.026(5) -0.006(4) 0.002(4) -0.001(4)
N1 0.029(5) 0.027(5) 0.020(4) -0.005(3) -0.006(3) -0.001(4)
F2 0.103(8) 0.088(7) 0.057(5) -0.041(5) -0.022(5) -0.010(6)
C5 0.030(6) 0.036(6) 0.012(4) -0.007(4) -0.003(4) -0.010(4)
C28 0.028(5) 0.021(5) 0.025(3) -0.005(4) -0.004(4) -0.002(4)
C23 0.026(5) 0.037(6) 0.024(5) -0.014(4) -0.015(4) 0.001(5)
C22 0.069(10) 0.032(7) 0.085(12) -0.009(7) -0.012(8) -0.017(6)
C60 0.037(6) 0.030(6) 0.027(6) -0.012(5) -0.011(5) 0.000(5)
C12 0.033(6) 0.028(6) 0.029(5) -0.004(4) -0.004(5) -0.011(4)
C39 0.037(7) 0.052(8) 0.027(6) -0.003(5) -0.012(5) -0.022(6)
F4 0.086(7) 0.076(6) 0.041(5) 0.003(4) -0.010(4) -0.028(5)
C11 0.030(7) 0.043(8) 0.045(7) -0.005(6) -0.011(6) -0.015(6)
C14 0.038(6) 0.026(6) 0.020(5) -0.006(4) -0.001(4) -0.008(5)
C41 0.025(6) 0.031(6) 0.028(6) -0.001(5) -0.012(5) 0.001(5)
N3 0.034(5) 0.034(5) 0.018(4) -0.013(4) -0.007(3) -0.006(4)
C24 0.023(5) 0.028(6) 0.027(4) -0.011(4) -0.011(4) -0.001(4)
N6 0.032(5) 0.023(4) 0.019(4) -0.005(3) -0.003(3) -0.007(4)
C18 0.053(3) 0.057(2) 0.050(3) -0.0175(15) -0.0033(14) -0.0425(13)
C15 0.047(6) 0.046(6) 0.042(5) -0.007(4) -0.016(4) -0.013(5)
C68 0.031(7) 0.093(12) 0.048(8) -0.006(8) 0.013(6) -0.025(7)
C54 0.037(8) 0.055(9) 0.025(6) -0.021(6) 0.000(6) 0.003(7)
C47 0.020(5) 0.020(6) 0.023(5) -0.006(4) -0.002(4) 0.000(4)
C53 0.017(5) 0.036(7) 0.024(5) -0.014(5) -0.003(4) -0.005(5)
C19 0.041(6) 0.030(6) 0.020(5) -0.008(4) 0.001(4) -0.004(5)
C46 0.047(7) 0.058(8) 0.035(6) -0.020(6) 0.002(5) 0.003(6)
C33 0.055(7) 0.051(5) 0.038(5) -0.023(4) -0.004(4) -0.004(4)
C9 0.029(6) 0.036(7) 0.023(5) -0.010(5) -0.003(5) -0.003(5)
C52 0.031(6) 0.035(6) 0.028(5) -0.011(5) -0.004(5) 0.000(5)
C16 0.056(8) 0.073(6) 0.063(6) -0.024(4) -0.020(5) 0.001(5)
C40 0.039(7) 0.035(7) 0.027(6) -0.003(5) -0.002(5) -0.011(6)
C58 0.029(6) 0.033(6) 0.042(7) -0.023(5) -0.014(5) 0.007(5)
C38 0.045(9) 0.070(11) 0.047(8) -0.024(8) -0.011(7) -0.015(8)
C66 0.031(6) 0.079(10) 0.039(7) -0.031(7) 0.006(5) -0.007(6)
C65 0.019(5) 0.040(7) 0.026(6) -0.009(5) 0.000(4) -0.002(5)
C1 0.036(5) 0.023(5) 0.020(4) -0.006(3) -0.003(4) -0.001(4)
C64 0.035(7) 0.034(7) 0.026(6) -0.015(5) -0.011(5) 0.001(5)
C34 0.048(2) 0.050(2) 0.047(2) -0.0146(15) -0.0060(14) -0.0146(13)
C13 0.028(6) 0.029(6) 0.028(5) -0.010(4) -0.005(4) -0.006(4)
C72 0.106(17) 0.075(14) 0.081(13) -0.025(11) 0.012(12) 0.005(12)
C4 0.033(5) 0.024(5) 0.024(4) -0.008(4) -0.002(4) -0.001(4)
C45 0.051(8) 0.078(11) 0.044(7) -0.020(7) 0.010(6) -0.008(7)
C69 0.030(7) 0.060(9) 0.075(10) 0.016(8) 0.002(7) -0.006(6)
C31 0.027(5) 0.054(4) 0.020(4) -0.015(3) -0.009(3) -0.006(4)
C7 0.031(6) 0.042(7) 0.042(6) -0.016(5) -0.010(5) -0.003(5)
C43 0.043(8) 0.057(10) 0.067(11) 0.014(8) -0.006(7) -0.012(7)
C29 0.032(6) 0.030(6) 0.023(5) -0.005(4) -0.004(4) 0.000(4)
C67 0.051(9) 0.104(16) 0.042(9) -0.037(10) 0.010(7) -0.007(10)
C36 0.036(7) 0.039(7) 0.031(6) -0.009(5) -0.006(5) -0.010(5)
C48 0.034(7) 0.036(7) 0.029(7) -0.009(6) 0.001(6) 0.002(6)
C26 0.047(8) 0.032(7) 0.039(5) -0.005(5) -0.014(5) -0.014(5)
C62 0.053(9) 0.035(7) 0.048(8) -0.023(6) -0.028(7) -0.002(6)
C35 0.028(6) 0.027(6) 0.026(6) -0.016(5) -0.006(5) 0.006(5)
C27 0.039(7) 0.039(7) 0.033(4) -0.005(5) -0.006(5) -0.016(4)
C20 0.052(8) 0.051(8) 0.044(7) -0.033(6) -0.012(6) -0.002(6)
C42 0.029(6) 0.029(7) 0.057(8) 0.005(6) -0.008(6) 0.002(5)
C2 0.030(6) 0.039(7) 0.019(5) -0.005(4) -0.006(4) -0.007(5)
C71 0.046(8) 0.054(9) 0.048(7) -0.015(6) 0.000(6) -0.012(6)
C6 0.038(7) 0.056(7) 0.031(6) -0.026(5) -0.008(5) -0.002(5)
C63 0.046(8) 0.038(7) 0.049(8) -0.015(6) 0.012(6) -0.020(6)
C30 0.032(5) 0.026(5) 0.023(4) -0.011(4) -0.002(4) -0.007(4)
C32 0.028(5) 0.048(3) 0.043(5) -0.018(3) 0.005(4) -0.014(3)
O1 0.020(4) 0.031(5) 0.029(4) -0.021(4) 0.003(4) 0.002(4)
C61 0.052(8) 0.030(6) 0.032(6) -0.006(5) -0.024(5) -0.008(5)
C57 0.040(7) 0.030(7) 0.051(8) -0.009(6) -0.019(6) 0.003(5)
C21 0.047(7) 0.041(6) 0.029(6) -0.012(5) -0.006(5) 0.001(5)
C17 0.076(8) 0.043(6) 0.040(5) -0.006(4) -0.003(4) -0.016(4)
C49 0.059(9) 0.058(9) 0.016(6) -0.009(6) -0.008(6) -0.005(7)
C50 0.027(6) 0.059(9) 0.025(6) 0.005(5) -0.008(5) -0.007(6)
C3 0.036(5) 0.033(5) 0.028(5) -0.015(4) -0.008(4) 0.003(4)
C10 0.033(7) 0.045(8) 0.025(5) -0.009(5) 0.000(5) -0.011(5)
C44 0.049(9) 0.097(15) 0.029(7) -0.003(8) 0.007(6) -0.005(9)
S4 0.050(2) 0.068(2) 0.0340(15) -0.0177(15) 0.0090(14) -0.0238(15)
S1 0.073(3) 0.076(3) 0.0493(19) -0.0105(18) -0.0178(18) -0.013(2)

loop_
_atom_type_symbol
_atom_type_description
_atom_type_scat_dispersion_real
_atom_type_scat_dispersion_imag
_atom_type_scat_source
C C 0.0033 0.0016 'International Tables Vol C Tables 4.2.6.8 and 6.1.1.4'
H H 0.0000 0.0000 'International Tables Vol C Tables 4.2.6.8 and 6.1.1.4'
Cl Cl 0.1484 0.1585 'International Tables Vol C Tables 4.2.6.8 and 6.1.1.4'
Dy Dy -0.1892 4.4098 'International Tables Vol C Tables 4.2.6.8 and 6.1.1.4'
F F 0.0171 0.0103 'International Tables Vol C Tables 4.2.6.8 and 6.1.1.4'
N N 0.0061 0.0033 'International Tables Vol C Tables 4.2.6.8 and 6.1.1.4'
O O 0.0106 0.0060 'International Tables Vol C Tables 4.2.6.8 and 6.1.1.4'
P P 0.1023 0.0942 'International Tables Vol C Tables 4.2.6.8 and 6.1.1.4'
S S 0.1246 0.1234 'International Tables Vol C Tables 4.2.6.8 and 6.1.1.4'
Si Si 0.0817 0.0704 'International Tables Vol C Tables 4.2.6.8 and 6.1.1.4'

loop_
_geom_angle_atom_site_label_1
_geom_angle_atom_site_label_2
_geom_angle_atom_site_label_3
_geom_angle
_geom_angle_site_symmetry_1
_geom_angle_site_symmetry_3
_geom_angle_publ_flag
O2 Dy1 N5 88.2(4) . . ?
O2 Dy1 N4 83.0(3) . . ?
O2 Dy1 N2 92.2(4) . . ?
O2 Dy1 N1 87.2(3) . . ?
O2 Dy1 N3 91.6(3) . . ?
O2 Dy1 N6 98.3(3) . . ?
O2 Dy1 O1 179.3(5) . . ?
N5 Dy1 N4 60.2(3) . . ?
N5 Dy1 N2 179.0(4) . . ?
N5 Dy1 N1 118.7(3) . . ?
N5 Dy1 N3 120.5(3) . . ?
N5 Dy1 N6 60.6(3) . . ?
N4 Dy1 N1 170.2(3) . . ?
N4 Dy1 N3 60.7(3) . . ?
N4 Dy1 N6 120.7(3) . . ?
N2 Dy1 N4 120.8(3) . . ?
N2 Dy1 N1 60.4(3) . . ?
N2 Dy1 N3 60.4(3) . . ?
N2 Dy1 N6 118.4(3) . . ?
N3 Dy1 N1 120.7(3) . . ?
N6 Dy1 N1 59.7(3) . . ?
N6 Dy1 N3 170.1(3) . . ?
O1 Dy1 N5 91.6(3) . . ?
O1 Dy1 N4 97.4(3) . . ?
O1 Dy1 N2 88.0(3) . . ?
O1 Dy1 N1 92.3(3) . . ?
O1 Dy1 N3 89.1(3) . . ?
O1 Dy1 N6 81.0(3) . . ?
C41 Si1 C47 109.2(6) . . ?
C41 Si1 C35 106.6(6) . . ?
C47 Si1 C35 109.2(6) . . ?
O1 Si1 C41 110.2(6) . . ?
O1 Si1 C47 109.2(5) . . ?
O1 Si1 C35 112.4(5) . . ?
O2 Si2 C59 112.4(5) . . ?
O2 Si2 C53 110.3(5) . . ?
O2 Si2 C65 109.2(6) . . ?
C59 Si2 C53 107.7(6) . . ?
C59 Si2 C65 108.9(6) . . ?
C53 Si2 C65 108.3(6) . . ?
F3 P1 F4 90.1(6) . . ?
F5 P1 F3 178.7(8) . . ?
F5 P1 F4 90.6(7) . . ?
F6 P1 F3 89.5(7) . . ?
F6 P1 F5 89.7(7) . . ?
F6 P1 F1 90.4(6) . . ?
F6 P1 F2 89.9(7) . . ?
F6 P1 F4 178.7(9) . . ?
F1 P1 F3 91.1(6) . . ?
F1 P1 F5 89.9(6) . . ?
F1 P1 F2 179.4(9) . . ?
F1 P1 F4 90.9(6) . . ?
F2 P1 F3 89.4(7) . . ?
F2 P1 F5 89.6(6) . . ?
F2 P1 F4 88.8(6) . . ?
Si2 O2 Dy1 163.0(6) . . ?
C21 S3 C22 93.8(7) . . ?
C16 S2 C18 96.0(8) . . ?
C24 C25 H25 120.0 . . ?
C26 C25 H25 120.0 . . ?
C26 C25 C24 120.0(14) . . ?
C6 C8 H8 126.0 . . ?
C6 C8 S1 107.9(8) . . ?
S1 C8 H8 126.0 . . ?
C56 C55 H55 120.0 . . ?
C54 C55 H55 120.0 . . ?
C54 C55 C56 120.0(14) . . ?
C60 C59 Si2 122.1(10) . . ?
C64 C59 Si2 120.7(10) . . ?
C64 C59 C60 117.1(13) . . ?
C55 C56 H56 119.9 . . ?
C57 C56 C55 120.3(13) . . ?
C57 C56 H56 119.9 . . ?
C28 N5 Dy1 121.2(9) . . ?
C24 N5 Dy1 121.1(9) . . ?
C24 N5 C28 117.7(12) . . ?
C52 C51 H51 121.3 . . ?
C52 C51 C50 117.3(14) . . ?
C50 C51 H51 121.3 . . ?
C23 N4 Dy1 120.6(8) . . ?
C23 N4 C4 117.1(10) . . ?
C4 N4 Dy1 120.3(6) . . ?
C38 C37 H37 119.1 . . ?
C36 C37 H37 119.1 . . ?
C36 C37 C38 121.8(15) . . ?
C65 C70 H70 119.0 . . ?
C69 C70 H70 119.0 . . ?
C69 C70 C65 121.9(16) . . ?
C9 N2 Dy1 122.4(9) . . ?
C13 N2 Dy1 122.1(9) . . ?
C13 N2 C9 115.3(12) . . ?
C1 N1 Dy1 120.8(7) . . ?
C2 N1 Dy1 120.7(8) . . ?
C2 N1 C1 118.1(9) . . ?
C7 C5 C1 121.8(10) . . ?
C6 C5 C1 127.3(11) . . ?
C6 C5 C7 110.9(10) . . ?
N5 C28 C29 116.7(12) . . ?
N5 C28 C27 123.1(13) . . ?
C27 C28 C29 120.2(12) . . ?
N4 C23 H23 119.4 . . ?
N4 C23 C24 121.2(11) . . ?
C24 C23 H23 119.4 . . ?
S3 C22 H22 126.3 . . ?
C20 C22 S3 107.3(12) . . ?
C20 C22 H22 126.3 . . ?
C59 C60 H60 119.3 . . ?
C59 C60 C61 121.3(13) . . ?
C61 C60 H60 119.3 . . ?
C11 C12 H12 120.7 . . ?
C11 C12 C13 118.7(12) . . ?
C13 C12 H12 120.7 . . ?
C40 C39 H39 120.9 . . ?
C40 C39 C38 118.2(14) . . ?
C38 C39 H39 120.9 . . ?
C12 C11 H11 120.7 . . ?
C12 C11 C10 118.5(14) . . ?
C10 C11 H11 120.7 . . ?
N3 C14 H14 119.1 . . ?
N3 C14 C13 121.8(11) . . ?
C13 C14 H14 119.1 . . ?
C46 C41 Si1 122.0(10) . . ?
C42 C41 Si1 121.6(11) . . ?
C42 C41 C46 116.3(13) . . ?
C14 N3 Dy1 120.6(8) . . ?
C14 N3 C3 117.3(9) . . ?
C3 N3 Dy1 122.0(6) . . ?
C25 C24 C23 121.7(12) . . ?
N5 C24 C25 121.9(12) . . ?
N5 C24 C23 116.3(12) . . ?
C29 N6 Dy1 121.5(8) . . ?
C29 N6 C30 118.4(9) . . ?
C30 N6 Dy1 119.9(6) . . ?
S2 C18 H18 128.0 . . ?
C17 C18 S2 104.0(10) . . ?
C17 C18 H18 128.0 . . ?
C16 C15 C17 110.2(12) . . ?
C16 C15 C3 125.3(12) . . ?
C17 C15 C3 124.4(12) . . ?
C69 C68 H68 120.5 . . ?
C67 C68 H68 120.5 . . ?
C67 C68 C69 119.0(13) . . ?
C55 C54 H54 119.1 . . ?
C55 C54 C53 121.9(14) . . ?
C53 C54 H54 119.1 . . ?
C52 C47 Si1 122.9(10) . . ?
C52 C47 C48 117.4(12) . . ?
C48 C47 Si1 119.7(10) . . ?
C54 C53 Si2 119.5(10) . . ?
C58 C53 Si2 123.8(10) . . ?
C58 C53 C54 116.6(12) . . ?
C20 C19 C4 123.2(10) . . ?
C21 C19 C4 124.2(10) . . ?
C21 C19 C20 112.5(11) . . ?
C41 C46 H46 118.3 . . ?
C45 C46 C41 123.4(15) . . ?
C45 C46 H46 118.3 . . ?
C34 C33 H33 121.8 . . ?
C31 C33 H33 121.8 . . ?
C31 C33 C34 116.5(11) . . ?
N2 C9 C2 115.5(13) . . ?
N2 C9 C10 125.1(13) . . ?
C10 C9 C2 119.4(12) . . ?
C51 C52 H52 118.4 . . ?
C47 C52 C51 123.2(13) . . ?
C47 C52 H52 118.4 . . ?
S2 C16 H16 122.6 . . ?
C15 C16 S2 114.7(11) . . ?
C15 C16 H16 122.6 . . ?
C39 C40 H40 119.4 . . ?
C39 C40 C35 121.3(13) . . ?
C35 C40 H40 119.4 . . ?
C53 C58 H58 119.6 . . ?
C53 C58 C57 120.9(13) . . ?
C57 C58 H58 119.6 . . ?
C37 C38 C39 120.1(16) . . ?
C37 C38 H38 119.9 . . ?
C39 C38 H38 119.9 . . ?
C65 C66 H66 120.3 . . ?
C67 C66 H66 120.3 . . ?
C67 C66 C65 119.4(15) . . ?
C70 C65 Si2 119.1(10) . . ?
C70 C65 C66 118.4(13) . . ?
C66 C65 Si2 122.5(11) . . ?
N1 C1 H1 107.3 . . ?
N1 C1 C30 104.9(7) . . ?
C5 C1 N1 116.5(8) . . ?
C5 C1 H1 107.3 . . ?
C5 C1 C30 113.1(7) . . ?
C30 C1 H1 107.3 . . ?
C59 C64 H64 119.5 . . ?
C59 C64 C63 121.1(13) . . ?
C63 C64 H64 119.5 . . ?
C33 C34 H34 128.0 . . ?
C33 C34 S4 104.0(10) . . ?
S4 C34 H34 128.0 . . ?
N2 C13 C12 124.4(12) . . ?
N2 C13 C14 115.0(12) . . ?
C12 C13 C14 120.6(11) . . ?
Cl3 C72 Cl4 111.6(12) . . ?
Cl3 C72 H72A 109.3 . . ?
Cl3 C72 H72B 109.3 . . ?
Cl4 C72 H72A 109.3 . . ?
Cl4 C72 H72B 109.3 . . ?
H72A C72 H72B 108.0 . . ?
N4 C4 C19 115.8(8) . . ?
N4 C4 H4 107.5 . . ?
N4 C4 C3 109.0(7) . . ?
C19 C4 H4 107.5 . . ?
C3 C4 C19 109.2(7) . . ?
C3 C4 H4 107.5 . . ?
C46 C45 H45 120.4 . . ?
C44 C45 C46 119.2(16) . . ?
C44 C45 H45 120.4 . . ?
C70 C69 C68 119.6(17) . . ?
C70 C69 H69 120.2 . . ?
C68 C69 H69 120.2 . . ?
C33 C31 C30 127.7(10) . . ?
C32 C31 C33 111.4(10) . . ?
C32 C31 C30 120.8(10) . . ?
C5 C7 H7 124.4 . . ?
C5 C7 S1 111.2(9) . . ?
S1 C7 H7 124.4 . . ?
C42 C43 H43 120.6 . . ?
C44 C43 H43 120.6 . . ?
C44 C43 C42 118.7(16) . . ?
C28 C29 H29 120.1 . . ?
N6 C29 C28 119.9(11) . . ?
N6 C29 H29 120.1 . . ?
C68 C67 C66 121.5(14) . . ?
C68 C67 H67 119.2 . . ?
C66 C67 H67 119.2 . . ?
C37 C36 H36 119.4 . . ?
C37 C36 C35 121.1(14) . . ?
C35 C36 H36 119.4 . . ?
C47 C48 H48 119.5 . . ?
C47 C48 C49 120.9(14) . . ?
C49 C48 H48 119.5 . . ?
C25 C26 H26 120.6 . . ?
C25 C26 C27 118.8(14) . . ?
C27 C26 H26 120.6 . . ?
C63 C62 H62 121.2 . . ?
C63 C62 C61 117.7(14) . . ?
C61 C62 H62 121.2 . . ?
C40 C35 Si1 121.6(10) . . ?
C40 C35 C36 117.2(13) . . ?
C36 C35 Si1 121.1(10) . . ?
C28 C27 C26 118.1(13) . . ?
C28 C27 H27 121.0 . . ?
C26 C27 H27 121.0 . . ?
C22 C20 H20 123.1 . . ?
C19 C20 C22 113.7(12) . . ?
C19 C20 H20 123.1 . . ?
C41 C42 C43 119.9(15) . . ?
C41 C42 H42 120.1 . . ?
C43 C42 H42 120.1 . . ?
N1 C2 C9 120.2(11) . . ?
N1 C2 H2 119.9 . . ?
C9 C2 H2 119.9 . . ?
Cl1 C71 Cl2 112.4(10) . . ?
Cl1 C71 H71A 109.1 . . ?
Cl1 C71 H71B 109.1 . . ?
Cl2 C71 H71A 109.1 . . ?
Cl2 C71 H71B 109.1 . . ?
H71A C71 H71B 107.9 . . ?
C8 C6 H6 123.9 . . ?
C5 C6 C8 112.1(11) . . ?
C5 C6 H6 123.9 . . ?
C64 C63 H63 118.2 . . ?
C62 C63 C64 123.7(14) . . ?
C62 C63 H63 118.2 . . ?
N6 C30 C1 106.3(7) . . ?
N6 C30 C31 114.6(8) . . ?
N6 C30 H30 107.3 . . ?
C1 C30 H30 107.3 . . ?
C31 C30 C1 113.6(8) . . ?
C31 C30 H30 107.3 . . ?
C31 C32 H32 123.9 . . ?
C31 C32 S4 112.2(9) . . ?
S4 C32 H32 123.9 . . ?
Si1 O1 Dy1 162.0(6) . . ?
C60 C61 H61 120.5 . . ?
C62 C61 C60 118.9(12) . . ?
C62 C61 H61 120.5 . . ?
C56 C57 C58 120.3(14) . . ?
C56 C57 H57 119.9 . . ?
C58 C57 H57 119.9 . . ?
S3 C21 H21 123.7 . . ?
C19 C21 S3 112.6(10) . . ?
C19 C21 H21 123.7 . . ?
C18 C17 H17 122.5 . . ?
C15 C17 C18 115.1(13) . . ?
C15 C17 H17 122.5 . . ?
C48 C49 H49 119.6 . . ?
C50 C49 C48 120.9(13) . . ?
C50 C49 H49 119.6 . . ?
C51 C50 H50 119.9 . . ?
C49 C50 C51 120.2(13) . . ?
C49 C50 H50 119.9 . . ?
N3 C3 C15 115.3(9) . . ?
N3 C3 C4 108.1(7) . . ?
N3 C3 H3 108.4 . . ?
C15 C3 C4 108.3(8) . . ?
C15 C3 H3 108.4 . . ?
C4 C3 H3 108.4 . . ?
C11 C10 H10 121.1 . . ?
C9 C10 C11 117.8(14) . . ?
C9 C10 H10 121.1 . . ?
C45 C44 C43 122.3(15) . . ?
C45 C44 H44 118.9 . . ?
C43 C44 H44 118.9 . . ?
C32 S4 C34 95.9(6) . . ?
C8 S1 C7 97.9(6) . . ?

loop_
_geom_bond_atom_site_label_1
_geom_bond_atom_site_label_2
_geom_bond_distance
_geom_bond_site_symmetry_2
_geom_bond_publ_flag
Dy1 O2 2.086(9) . ?
Dy1 N5 2.657(12) . ?
Dy1 N4 2.683(10) . ?
Dy1 N2 2.658(12) . ?
Dy1 N1 2.714(10) . ?
Dy1 N3 2.698(9) . ?
Dy1 N6 2.685(9) . ?
Dy1 O1 2.157(7) . ?
Si1 C41 1.868(13) . ?
Si1 C47 1.881(13) . ?
Si1 C35 1.888(14) . ?
Si1 O1 1.562(8) . ?
Cl3 C72 1.73(2) . ?
Si2 O2 1.633(10) . ?
Si2 C59 1.873(14) . ?
Si2 C53 1.884(14) . ?
Si2 C65 1.890(13) . ?
P1 F3 1.603(12) . ?
P1 F5 1.598(12) . ?
P1 F6 1.572(11) . ?
P1 F1 1.580(11) . ?
P1 F2 1.583(11) . ?
P1 F4 1.609(11) . ?
Cl1 C71 1.714(18) . ?
Cl2 C71 1.771(17) . ?
Cl4 C72 1.77(3) . ?
S3 C22 1.714(19) . ?
S3 C21 1.684(13) . ?
S2 C18 1.716(18) . ?
S2 C16 1.645(17) . ?
C25 H25 0.9500 . ?
C25 C24 1.413(19) . ?
C25 C26 1.34(2) . ?
C8 H8 0.9500 . ?
C8 C6 1.548(16) . ?
C8 S1 1.581(14) . ?
C55 H55 0.9500 . ?
C55 C56 1.40(2) . ?
C55 C54 1.34(2) . ?
C59 C60 1.393(19) . ?
C59 C64 1.378(19) . ?
C56 H56 0.9500 . ?
C56 C57 1.34(2) . ?
N5 C28 1.345(16) . ?
N5 C24 1.342(17) . ?
C51 H51 0.9500 . ?
C51 C52 1.388(19) . ?
C51 C50 1.41(2) . ?
N4 C23 1.255(16) . ?
N4 C4 1.497(12) . ?
C37 H37 0.9500 . ?
C37 C38 1.35(2) . ?
C37 C36 1.33(2) . ?
C70 H70 0.9500 . ?
C70 C65 1.39(2) . ?
C70 C69 1.37(2) . ?
N2 C9 1.347(18) . ?
N2 C13 1.344(16) . ?
N1 C1 1.487(12) . ?
N1 C2 1.270(16) . ?
C5 C1 1.480(13) . ?
C5 C7 1.398(15) . ?
C5 C6 1.397(15) . ?
C28 C29 1.461(18) . ?
C28 C27 1.393(19) . ?
C23 H23 0.9500 . ?
C23 C24 1.430(18) . ?
C22 H22 0.9500 . ?
C22 C20 1.41(2) . ?
C60 H60 0.9500 . ?
C60 C61 1.433(19) . ?
C12 H12 0.9500 . ?
C12 C11 1.38(2) . ?
C12 C13 1.382(18) . ?
C39 H39 0.9500 . ?
C39 C40 1.39(2) . ?
C39 C38 1.39(2) . ?
C11 H11 0.9500 . ?
C11 C10 1.404(19) . ?
C14 H14 0.9500 . ?
C14 N3 1.244(15) . ?
C14 C13 1.467(18) . ?
C41 C46 1.418(19) . ?
C41 C42 1.41(2) . ?
N3 C3 1.487(12) . ?
N6 C29 1.262(16) . ?
N6 C30 1.484(12) . ?
C18 H18 0.9500 . ?
C18 C17 1.514(18) . ?
C15 C16 1.375(19) . ?
C15 C17 1.380(17) . ?
C15 C3 1.512(15) . ?
C68 H68 0.9500 . ?
C68 C69 1.39(2) . ?
C68 C67 1.37(2) . ?
C54 H54 0.9500 . ?
C54 C53 1.416(18) . ?
C47 C52 1.373(19) . ?
C47 C48 1.380(19) . ?
C53 C58 1.393(19) . ?
C19 C4 1.547(14) . ?
C19 C20 1.408(16) . ?
C19 C21 1.323(15) . ?
C46 H46 0.9500 . ?
C46 C45 1.360(19) . ?
C33 H33 0.9500 . ?
C33 C34 1.484(18) . ?
C33 C31 1.403(17) . ?
C9 C2 1.483(17) . ?
C9 C10 1.37(2) . ?
C52 H52 0.9500 . ?
C16 H16 0.9500 . ?
C40 H40 0.9500 . ?
C40 C35 1.394(19) . ?
C58 H58 0.9500 . ?
C58 C57 1.398(18) . ?
C38 H38 0.9500 . ?
C66 H66 0.9500 . ?
C66 C65 1.390(18) . ?
C66 C67 1.39(2) . ?
C1 H1 1.0000 . ?
C1 C30 1.524(12) . ?
C64 H64 0.9500 . ?
C64 C63 1.38(2) . ?
C34 H34 0.9500 . ?
C34 S4 1.735(16) . ?
C72 H72A 0.9900 . ?
C72 H72B 0.9900 . ?
C4 H4 1.0000 . ?
C4 C3 1.515(13) . ?
C45 H45 0.9500 . ?
C45 C44 1.36(2) . ?
C69 H69 0.9500 . ?
C31 C30 1.495(13) . ?
C31 C32 1.365(14) . ?
C7 H7 0.9500 . ?
C7 S1 1.708(14) . ?
C43 H43 0.9500 . ?
C43 C42 1.45(2) . ?
C43 C44 1.37(3) . ?
C29 H29 0.9500 . ?
C67 H67 0.9500 . ?
C36 H36 0.9500 . ?
C36 C35 1.401(19) . ?
C48 H48 0.9500 . ?
C48 C49 1.39(2) . ?
C26 H26 0.9500 . ?
C26 C27 1.40(2) . ?
C62 H62 0.9500 . ?
C62 C63 1.35(2) . ?
C62 C61 1.40(2) . ?
C27 H27 0.9500 . ?
C20 H20 0.9500 . ?
C42 H42 0.9500 . ?
C2 H2 0.9500 . ?
C71 H71A 0.9900 . ?
C71 H71B 0.9900 . ?
C6 H6 0.9500 . ?
C63 H63 0.9500 . ?
C30 H30 1.0000 . ?
C32 H32 0.9500 . ?
C32 S4 1.718(11) . ?
C61 H61 0.9500 . ?
C57 H57 0.9500 . ?
C21 H21 0.9500 . ?
C17 H17 0.9500 . ?
C49 H49 0.9500 . ?
C49 C50 1.35(2) . ?
C50 H50 0.9500 . ?
C3 H3 1.0000 . ?
C10 H10 0.9500 . ?
C44 H44 0.9500 . ?

loop_
_geom_torsion_atom_site_label_1
_geom_torsion_atom_site_label_2
_geom_torsion_atom_site_label_3
_geom_torsion_atom_site_label_4
_geom_torsion
_geom_torsion_site_symmetry_1
_geom_torsion_site_symmetry_2
_geom_torsion_site_symmetry_3
_geom_torsion_site_symmetry_4
_geom_torsion_publ_flag
Dy1 N5 C28 C29 4.0(15) . . . . ?
Dy1 N5 C28 C27 -177.7(10) . . . . ?
Dy1 N5 C24 C25 174.9(10) . . . . ?
Dy1 N5 C24 C23 -3.1(16) . . . . ?
Dy1 N4 C23 C24 8.0(15) . . . . ?
Dy1 N4 C4 C19 -166.8(6) . . . . ?
Dy1 N4 C4 C3 -43.2(9) . . . . ?
Dy1 N2 C9 C2 7.6(16) . . . . ?
Dy1 N2 C9 C10 -174.4(11) . . . . ?
Dy1 N2 C13 C12 176.2(10) . . . . ?
Dy1 N2 C13 C14 -2.6(15) . . . . ?
Dy1 N1 C1 C5 -170.2(7) . . . . ?
Dy1 N1 C1 C30 -44.4(9) . . . . ?
Dy1 N1 C2 C9 -6.3(15) . . . . ?
Dy1 N3 C3 C15 -157.7(8) . . . . ?
Dy1 N3 C3 C4 -36.5(10) . . . . ?
Dy1 N6 C29 C28 1.8(15) . . . . ?
Dy1 N6 C30 C1 -49.7(9) . . . . ?
Dy1 N6 C30 C31 -176.1(7) . . . . ?
Si1 C41 C46 C45 179.4(13) . . . . ?
Si1 C41 C42 C43 179.6(11) . . . . ?
Si1 C47 C52 C51 -175.9(11) . . . . ?
Si1 C47 C48 C49 177.0(12) . . . . ?
Si2 C59 C60 C61 -173.7(10) . . . . ?
Si2 C59 C64 C63 176.0(11) . . . . ?
Si2 C53 C58 C57 176.2(11) . . . . ?
O2 Si2 C59 C60 97.1(11) . . . . ?
O2 Si2 C59 C64 -79.3(12) . . . . ?
O2 Si2 C53 C54 -5.7(12) . . . . ?
O2 Si2 C53 C58 177.3(11) . . . . ?
O2 Si2 C65 C70 11.7(13) . . . . ?
O2 Si2 C65 C66 -166.4(11) . . . . ?
S3 C22 C20 C19 0.2(16) . . . . ?
S2 C18 C17 C15 -1.5(17) . . . . ?
C25 C26 C27 C28 -8(2) . . . . ?
C55 C56 C57 C58 0(2) . . . . ?
C55 C54 C53 Si2 -177.8(13) . . . . ?
C55 C54 C53 C58 -1(2) . . . . ?
C59 Si2 O2 Dy1 -23(2) . . . . ?
C59 Si2 C53 C54 -128.7(11) . . . . ?
C59 Si2 C53 C58 54.3(13) . . . . ?
C59 Si2 C65 C70 134.7(12) . . . . ?
C59 Si2 C65 C66 -43.4(13) . . . . ?
C59 C60 C61 C62 -5(2) . . . . ?
C59 C64 C63 C62 0(2) . . . . ?
C56 C55 C54 C53 2(2) . . . . ?
N5 C28 C29 N6 -3.8(17) . . . . ?
N5 C28 C27 C26 6(2) . . . . ?
N4 C23 C24 C25 178.7(13) . . . . ?
N4 C23 C24 N5 -3.3(18) . . . . ?
N4 C4 C3 N3 48.2(10) . . . . ?
N4 C4 C3 C15 173.7(9) . . . . ?
C37 C36 C35 Si1 -179.3(12) . . . . ?
C37 C36 C35 C40 3(2) . . . . ?
N2 C9 C2 N1 -0.6(18) . . . . ?
N2 C9 C10 C11 -4(2) . . . . ?
N1 C1 C30 N6 56.5(9) . . . . ?
N1 C1 C30 C31 -176.6(8) . . . . ?
C5 C1 C30 N6 -175.6(8) . . . . ?
C5 C1 C30 C31 -48.7(12) . . . . ?
C5 C7 S1 C8 -0.4(10) . . . . ?
C28 N5 C24 C25 -2(2) . . . . ?
C28 N5 C24 C23 -179.9(11) . . . . ?
C23 N4 C4 C19 29.3(14) . . . . ?
C23 N4 C4 C3 152.9(10) . . . . ?
C22 S3 C21 C19 -0.6(12) . . . . ?
C60 C59 C64 C63 -1(2) . . . . ?
C12 C11 C10 C9 4(2) . . . . ?
C39 C40 C35 Si1 -178.6(12) . . . . ?
C39 C40 C35 C36 -1(2) . . . . ?
C11 C12 C13 N2 0(2) . . . . ?
C11 C12 C13 C14 178.9(13) . . . . ?
C14 N3 C3 C15 25.6(14) . . . . ?
C14 N3 C3 C4 146.8(9) . . . . ?
C41 Si1 C47 C52 62.2(13) . . . . ?
C41 Si1 C47 C48 -114.6(11) . . . . ?
C41 Si1 C35 C40 -148.8(12) . . . . ?
C41 Si1 C35 C36 34.0(12) . . . . ?
C41 Si1 O1 Dy1 -113.5(17) . . . . ?
C41 C46 C45 C44 2(3) . . . . ?
N3 C14 C13 N2 3.2(18) . . . . ?
N3 C14 C13 C12 -175.6(12) . . . . ?
C24 C25 C26 C27 5(2) . . . . ?
C24 N5 C28 C29 -179.1(11) . . . . ?
C24 N5 C28 C27 -1(2) . . . . ?
C18 S2 C16 C15 0.9(14) . . . . ?
C54 C55 C56 C57 -1(2) . . . . ?
C54 C53 C58 C57 -1(2) . . . . ?
C47 Si1 C41 C46 -65.8(13) . . . . ?
C47 Si1 C41 C42 111.8(12) . . . . ?
C47 Si1 C35 C40 -31.0(13) . . . . ?
C47 Si1 C35 C36 151.8(11) . . . . ?
C47 Si1 O1 Dy1 126.6(17) . . . . ?
C47 C48 C49 C50 -1(2) . . . . ?
C53 Si2 O2 Dy1 -143(2) . . . . ?
C53 Si2 C59 C60 -141.2(11) . . . . ?
C53 Si2 C59 C64 42.4(12) . . . . ?
C53 Si2 C65 C70 -108.5(12) . . . . ?
C53 Si2 C65 C66 73.4(13) . . . . ?
C53 C58 C57 C56 1(2) . . . . ?
C19 C4 C3 N3 175.7(8) . . . . ?
C19 C4 C3 C15 -58.9(11) . . . . ?
C46 C41 C42 C43 -3(2) . . . . ?
C46 C45 C44 C43 -4(3) . . . . ?
C33 C34 S4 C32 -2.5(11) . . . . ?
C33 C31 C30 N6 76.0(15) . . . . ?
C33 C31 C30 C1 -46.5(16) . . . . ?
C33 C31 C32 S4 0.3(15) . . . . ?
C9 N2 C13 C12 0(2) . . . . ?
C9 N2 C13 C14 -178.3(11) . . . . ?
C52 C51 C50 C49 0(2) . . . . ?
C52 C47 C48 C49 0(2) . . . . ?
C16 S2 C18 C17 0.3(12) . . . . ?
C16 C15 C17 C18 2(2) . . . . ?
C16 C15 C3 N3 62.8(18) . . . . ?
C16 C15 C3 C4 -58.3(17) . . . . ?
C40 C39 C38 C37 -3(3) . . . . ?
C38 C37 C36 C35 -5(3) . . . . ?
C38 C39 C40 C35 1(3) . . . . ?
C65 Si2 O2 Dy1 98(2) . . . . ?
C65 Si2 C59 C60 -24.0(13) . . . . ?
C65 Si2 C59 C64 159.6(11) . . . . ?
C65 Si2 C53 C54 113.8(11) . . . . ?
C65 Si2 C53 C58 -63.3(13) . . . . ?
C65 C70 C69 C68 -2(3) . . . . ?
C65 C66 C67 C68 -5(2) . . . . ?
C1 N1 C2 C9 -179.3(10) . . . . ?
C1 C5 C7 S1 -179.1(8) . . . . ?
C1 C5 C6 C8 178.8(9) . . . . ?
C64 C59 C60 C61 3(2) . . . . ?
C34 C33 C31 C30 -177.9(11) . . . . ?
C34 C33 C31 C32 -2.4(18) . . . . ?
C13 N2 C9 C2 -176.8(11) . . . . ?
C13 N2 C9 C10 1(2) . . . . ?
C13 C12 C11 C10 -2(2) . . . . ?
C13 C14 N3 Dy1 -2.3(15) . . . . ?
C13 C14 N3 C3 174.5(10) . . . . ?
C4 N4 C23 C24 171.8(10) . . . . ?
C4 C19 C20 C22 175.1(11) . . . . ?
C4 C19 C21 S3 -174.9(8) . . . . ?
C69 C70 C65 Si2 -179.4(13) . . . . ?
C69 C70 C65 C66 -1(2) . . . . ?
C69 C68 C67 C66 2(3) . . . . ?
C31 C33 C34 S4 3.2(16) . . . . ?
C31 C32 S4 C34 1.4(11) . . . . ?
C7 C5 C1 N1 -106.0(12) . . . . ?
C7 C5 C1 C30 132.4(10) . . . . ?
C7 C5 C6 C8 -1.3(14) . . . . ?
C29 C28 C27 C26 -176.2(13) . . . . ?
C29 N6 C30 C1 134.7(10) . . . . ?
C29 N6 C30 C31 8.4(14) . . . . ?
C67 C68 C69 C70 1(3) . . . . ?
C67 C66 C65 Si2 -177.6(12) . . . . ?
C67 C66 C65 C70 4(2) . . . . ?
C36 C37 C38 C39 5(3) . . . . ?
C48 C47 C52 C51 1(2) . . . . ?
C48 C49 C50 C51 1(3) . . . . ?
C26 C25 C24 N5 0(2) . . . . ?
C26 C25 C24 C23 177.6(13) . . . . ?
C35 Si1 C41 C46 52.0(13) . . . . ?
C35 Si1 C41 C42 -130.3(11) . . . . ?
C35 Si1 C47 C52 -54.0(12) . . . . ?
C35 Si1 C47 C48 129.2(11) . . . . ?
C35 Si1 O1 Dy1 5.3(19) . . . . ?
C27 C28 C29 N6 177.9(13) . . . . ?
C20 C19 C4 N4 75.1(14) . . . . ?
C20 C19 C4 C3 -48.4(14) . . . . ?
C20 C19 C21 S3 0.8(15) . . . . ?
C42 C41 C46 C45 2(2) . . . . ?
C42 C43 C44 C45 3(3) . . . . ?
C2 N1 C1 C5 2.8(14) . . . . ?
C2 N1 C1 C30 128.6(10) . . . . ?
C2 C9 C10 C11 174.4(13) . . . . ?
C6 C8 S1 C7 -0.4(9) . . . . ?
C6 C5 C1 N1 73.8(14) . . . . ?
C6 C5 C1 C30 -47.8(14) . . . . ?
C6 C5 C7 S1 1.0(13) . . . . ?
C63 C62 C61 C60 4(2) . . . . ?
C30 N6 C29 C28 177.3(10) . . . . ?
C30 C31 C32 S4 176.2(9) . . . . ?
C32 C31 C30 N6 -99.2(13) . . . . ?
C32 C31 C30 C1 138.3(11) . . . . ?
O1 Si1 C41 C46 174.3(11) . . . . ?
O1 Si1 C41 C42 -8.1(13) . . . . ?
O1 Si1 C47 C52 -177.3(11) . . . . ?
O1 Si1 C47 C48 5.9(12) . . . . ?
O1 Si1 C35 C40 90.4(12) . . . . ?
O1 Si1 C35 C36 -86.8(12) . . . . ?
C61 C62 C63 C64 -2(2) . . . . ?
C21 S3 C22 C20 0.2(12) . . . . ?
C21 C19 C4 N4 -109.6(13) . . . . ?
C21 C19 C4 C3 126.9(12) . . . . ?
C21 C19 C20 C22 -0.7(18) . . . . ?
C17 C15 C16 S2 -1.8(19) . . . . ?
C17 C15 C3 N3 -114.0(15) . . . . ?
C17 C15 C3 C4 124.9(15) . . . . ?
C50 C51 C52 C47 -1(2) . . . . ?
C3 C15 C16 S2 -179.1(11) . . . . ?
C3 C15 C17 C18 179.4(12) . . . . ?
C10 C9 C2 N1 -178.8(12) . . . . ?
C44 C43 C42 C41 0(2) . . . . ?
S1 C8 C6 C5 1.1(13) . . . . ?
